data_7116493
loop_
_publ_author_name
'Lipeng Wu'
'Qiang Liu'
'Anke Spannenberg'
'alf Jackstell'
'Matthias Beller'

_publ_section_title
;
 Highly regioselective osmium-catalyzed hydroformylation
;
_journal_name_full Chem.Commun.
_journal_page_first 3080
_journal_paper_doi 10.1039/C4cc05626D
_journal_volume 51
_journal_year 2015
_chemical_formula_sum 'C54 H65 N5 O10 Os3 P2'
_chemical_formula_weight 1576.65
_chemical_name_systematic
;
 ?
;
_space_group_crystal_system monoclinic
_space_group_IT_number 14
_space_group_name_Hall '-P 2ybc'
_space_group_name_H-M_alt 'P 1 21/c 1'
_symmetry_space_group_name_Hall '-P 2ybc'
_symmetry_space_group_name_H-M 'P 1 21/c 1'
_atom_sites_solution_hydrogens geom
_audit_creation_method SHELXL-2014
_audit_update_record
;
2014-10-16 deposited with the CCDC.
2015-01-26 downloaded from the CCDC.
;
_cell_angle_alpha 90
_cell_angle_beta 102.532(2)
_cell_angle_gamma 90
_cell_formula_units_Z 4
_cell_length_a 12.4416(9)
_cell_length_b 15.7773(11)
_cell_length_c 28.046(2)
_cell_measurement_reflns_used 9968
_cell_measurement_temperature 150(2)
_cell_measurement_theta_max 28.84
_cell_measurement_theta_min 2.58
_cell_volume 5374.1(7)
_computing_cell_refinement 'SAINT (Bruker, 2013)'
_computing_data_collection 'APEX2 (Bruker, 2014)'
_computing_data_reduction SAINT
_computing_structure_refinement 'SHELXL-2014 (Sheldrick, 2014)'
_computing_structure_solution 'SHELXS-97 (Sheldrick, 2008)'
_diffrn_ambient_temperature 150(2)
_diffrn_detector_area_resol_mean 8.3333
_diffrn_measured_fraction_theta_full 1.000
_diffrn_measured_fraction_theta_max 1.000
_diffrn_measurement_device_type 'Bruker APEX-II CCD'
_diffrn_measurement_method '\f and \w scans'
_diffrn_radiation_type MoK\a
_diffrn_radiation_wavelength 0.71073
_diffrn_reflns_av_R_equivalents 0.0352
_diffrn_reflns_av_unetI/netI 0.0236
_diffrn_reflns_Laue_measured_fraction_full 1.000
_diffrn_reflns_Laue_measured_fraction_max 1.000
_diffrn_reflns_limit_h_max 16
_diffrn_reflns_limit_h_min -16
_diffrn_reflns_limit_k_max 20
_diffrn_reflns_limit_k_min -20
_diffrn_reflns_limit_l_max 37
_diffrn_reflns_limit_l_min -37
_diffrn_reflns_number 89727
_diffrn_reflns_point_group_measured_fraction_full 1.000
_diffrn_reflns_point_group_measured_fraction_max 1.000
_diffrn_reflns_theta_full 25.242
_diffrn_reflns_theta_max 27.999
_diffrn_reflns_theta_min 1.488
_diffrn_source 'fine-focus sealed tube'
_exptl_absorpt_coefficient_mu 7.198
_exptl_absorpt_correction_T_max 0.73
_exptl_absorpt_correction_T_min 0.55
_exptl_absorpt_correction_type multi-scan
_exptl_absorpt_process_details 'SADABS (Bruker, 2014)'
_exptl_crystal_colour 'light yellow'
_exptl_crystal_density_diffrn 1.949
_exptl_crystal_description prism
_exptl_crystal_F_000 3048
_exptl_crystal_size_max 0.231
_exptl_crystal_size_mid 0.118
_exptl_crystal_size_min 0.047
_refine_diff_density_max 1.163
_refine_diff_density_min -0.660
_refine_diff_density_rms 0.107
_refine_ls_extinction_method none
_refine_ls_goodness_of_fit_ref 1.049
_refine_ls_hydrogen_treatment constr
_refine_ls_matrix_type full
_refine_ls_number_parameters 670
_refine_ls_number_reflns 12988
_refine_ls_number_restraints 0
_refine_ls_restrained_S_all 1.049
_refine_ls_R_factor_all 0.0265
_refine_ls_R_factor_gt 0.0198
_refine_ls_shift/su_max 0.006
_refine_ls_shift/su_mean 0.000
_refine_ls_structure_factor_coef Fsqd
_refine_ls_weighting_details 'w=1/[\s^2^(Fo^2^)+(0.0163P)^2^+6.4379P] where P=(Fo^2^+2Fc^2^)/3'
_refine_ls_weighting_scheme calc
_refine_ls_wR_factor_gt 0.0408
_refine_ls_wR_factor_ref 0.0430
_reflns_Friedel_coverage 0.000
_reflns_number_gt 11409
_reflns_number_total 12988
_reflns_threshold_expression 'I > 2\s(I)'
_cod_data_source_file c4cc05626d2.cif
_cod_data_source_block AX0675
_cod_database_code 7116493
_shelx_space_group_comment
;
The symmetry employed for this shelxl refinement is uniquely defined
by the following loop, which should always be used as a source of
symmetry information in preference to the above space-group names.
They are only intended as comments.
;
_shelxl_version_number 2014-3

loop_
_space_group_symop_operation_xyz
'x, y, z'
'-x, y+1/2, -z+1/2'
'-x, -y, -z'
'x, -y-1/2, z-1/2'

loop_
_atom_site_label
_atom_site_type_symbol
_atom_site_fract_x
_atom_site_fract_y
_atom_site_fract_z
_atom_site_U_iso_or_equiv
_atom_site_adp_type
_atom_site_occupancy
_atom_site_site_symmetry_order
_atom_site_calc_flag
_atom_site_refinement_flags_posn
_atom_site_refinement_flags_adp
C1 C 0.8060(2) 0.73339(16) 1.06109(10) 0.0148(6) Uani 1 1 d . .
C2 C 0.9828(2) 0.70934(17) 1.07040(10) 0.0165(6) Uani 1 1 d . .
H2 H 1.0554 0.7095 1.0647 0.020 Uiso 1 1 calc R U
C3 C 0.9524(2) 0.67469(17) 1.10963(11) 0.0187(6) Uani 1 1 d . .
H3 H 0.9987 0.6451 1.1357 0.022 Uiso 1 1 calc R U
C4 C 0.7784(2) 0.64383(18) 1.13318(10) 0.0188(6) Uani 1 1 d . .
C5 C 0.7502(3) 0.56034(19) 1.11821(11) 0.0235(7) Uani 1 1 d . .
C6 C 0.6917(3) 0.5115(2) 1.14535(12) 0.0283(7) Uani 1 1 d . .
H6 H 0.6711 0.4550 1.1356 0.034 Uiso 1 1 calc R U
C7 C 0.6638(3) 0.5451(2) 1.18623(13) 0.0321(8) Uani 1 1 d . .
H7 H 0.6239 0.5115 1.2045 0.039 Uiso 1 1 calc R U
C8 C 0.6929(3) 0.6272(2) 1.20120(12) 0.0300(7) Uani 1 1 d . .
H8 H 0.6731 0.6497 1.2295 0.036 Uiso 1 1 calc R U
C9 C 0.7509(3) 0.67623(19) 1.17464(11) 0.0226(7) Uani 1 1 d . .
H9 H 0.7719 0.7323 1.1849 0.027 Uiso 1 1 calc R U
C10 C 0.7434(3) 0.4547(2) 1.05632(13) 0.0338(8) Uani 1 1 d . .
H10A H 0.7743 0.4090 1.0788 0.051 Uiso 1 1 calc R U
H10B H 0.7662 0.4471 1.0253 0.051 Uiso 1 1 calc R U
H10C H 0.6629 0.4533 1.0505 0.051 Uiso 1 1 calc R U
C11 C 0.5680(2) 0.74138(18) 1.06170(11) 0.0179(6) Uani 1 1 d . .
H11 H 0.5989 0.7357 1.0976 0.021 Uiso 1 1 calc R U
C12 C 0.4655(2) 0.79904(19) 1.05494(11) 0.0214(6) Uani 1 1 d . .
H12A H 0.4872 0.8548 1.0703 0.026 Uiso 1 1 calc R U
H12B H 0.4359 0.8085 1.0196 0.026 Uiso 1 1 calc R U
C13 C 0.3763(3) 0.7604(2) 1.07757(12) 0.0272(7) Uani 1 1 d . .
H13A H 0.4033 0.7565 1.1134 0.033 Uiso 1 1 calc R U
H13B H 0.3108 0.7977 1.0711 0.033 Uiso 1 1 calc R U
C14 C 0.3437(3) 0.6729(2) 1.05714(13) 0.0296(7) Uani 1 1 d . .
H14A H 0.3102 0.6772 1.0218 0.036 Uiso 1 1 calc R U
H14B H 0.2883 0.6483 1.0737 0.036 Uiso 1 1 calc R U
C15 C 0.4448(3) 0.6148(2) 1.06471(12) 0.0276(7) Uani 1 1 d . .
H15A H 0.4744 0.6065 1.1001 0.033 Uiso 1 1 calc R U
H15B H 0.4228 0.5586 1.0500 0.033 Uiso 1 1 calc R U
C16 C 0.5341(2) 0.65256(18) 1.04149(11) 0.0209(6) Uani 1 1 d . .
H16A H 0.5065 0.6560 1.0057 0.025 Uiso 1 1 calc R U
H16B H 0.5993 0.6149 1.0480 0.025 Uiso 1 1 calc R U
C17 C 0.7097(2) 0.89336(17) 1.06554(10) 0.0164(6) Uani 1 1 d . .
H17 H 0.7861 0.9073 1.0623 0.020 Uiso 1 1 calc R U
C18 C 0.6377(3) 0.96711(18) 1.04110(11) 0.0229(7) Uani 1 1 d . .
H18A H 0.6422 0.9710 1.0064 0.028 Uiso 1 1 calc R U
H18B H 0.5600 0.9565 1.0424 0.028 Uiso 1 1 calc R U
C19 C 0.6762(3) 1.05064(19) 1.06702(12) 0.0288(7) Uani 1 1 d . .
H19A H 0.7515 1.0637 1.0629 0.035 Uiso 1 1 calc R U
H19B H 0.6269 1.0970 1.0518 0.035 Uiso 1 1 calc R U
C20 C 0.6762(3) 1.0463(2) 1.12125(12) 0.0286(7) Uani 1 1 d . .
H20A H 0.6002 1.0372 1.1255 0.034 Uiso 1 1 calc R U
H20B H 0.7031 1.1008 1.1370 0.034 Uiso 1 1 calc R U
C21 C 0.7498(3) 0.9743(2) 1.14560(11) 0.0248(7) Uani 1 1 d . .
H21A H 0.7459 0.9708 1.1804 0.030 Uiso 1 1 calc R U
H21B H 0.8271 0.9865 1.1441 0.030 Uiso 1 1 calc R U
C22 C 0.7151(3) 0.88932(19) 1.12072(11) 0.0206(6) Uani 1 1 d . .
H22A H 0.6419 0.8732 1.1263 0.025 Uiso 1 1 calc R U
H22B H 0.7684 0.8451 1.1355 0.025 Uiso 1 1 calc R U
C23 C 0.8294(2) 0.64719(17) 0.89843(10) 0.0150(6) Uani 1 1 d . .
C24 C 0.9704(2) 0.60706(18) 0.95737(11) 0.0199(6) Uani 1 1 d . .
H24 H 1.0268 0.6086 0.9862 0.024 Uiso 1 1 calc R U
C25 C 0.9482(3) 0.54143(19) 0.92647(11) 0.0233(7) Uani 1 1 d . .
H25 H 0.9853 0.4884 0.9292 0.028 Uiso 1 1 calc R U
C26 C 0.8100(2) 0.51086(18) 0.85066(11) 0.0200(6) Uani 1 1 d . .
C27 C 0.8647(3) 0.49231(18) 0.81331(11) 0.0213(6) Uani 1 1 d . .
C28 C 0.8169(3) 0.43572(19) 0.77692(12) 0.0252(7) Uani 1 1 d . .
H28 H 0.8526 0.4230 0.7511 0.030 Uiso 1 1 calc R U
C29 C 0.7168(3) 0.3976(2) 0.77823(13) 0.0305(8) Uani 1 1 d . .
H29 H 0.6852 0.3585 0.7534 0.037 Uiso 1 1 calc R U
C30 C 0.6630(3) 0.4157(2) 0.81500(13) 0.0331(8) Uani 1 1 d . .
H30 H 0.5945 0.3896 0.8156 0.040 Uiso 1 1 calc R U
C31 C 0.7103(3) 0.47288(19) 0.85132(12) 0.0253(7) Uani 1 1 d . .
H31 H 0.6736 0.4859 0.8768 0.030 Uiso 1 1 calc R U
C32 C 1.0212(3) 0.5124(2) 0.77885(13) 0.0319(8) Uani 1 1 d . .
H32A H 1.0390 0.4518 0.7799 0.048 Uiso 1 1 calc R U
H32B H 1.0894 0.5455 0.7840 0.048 Uiso 1 1 calc R U
H32C H 0.9749 0.5265 0.7469 0.048 Uiso 1 1 calc R U
C33 C 0.9718(2) 0.77916(18) 0.85150(10) 0.0181(6) Uani 1 1 d . .
H33 H 0.9504 0.7182 0.8462 0.022 Uiso 1 1 calc R U
C34 C 0.9620(2) 0.81389(19) 0.79945(11) 0.0202(6) Uani 1 1 d . .
H34A H 0.8834 0.8167 0.7827 0.024 Uiso 1 1 calc R U
H34B H 0.9925 0.8720 0.8011 0.024 Uiso 1 1 calc R U
C35 C 1.0241(3) 0.7572(2) 0.77012(12) 0.0264(7) Uani 1 1 d . .
H35A H 0.9888 0.7007 0.7655 0.032 Uiso 1 1 calc R U
H35B H 1.0203 0.7824 0.7375 0.032 Uiso 1 1 calc R U
C36 C 1.1435(3) 0.7475(2) 0.79624(12) 0.0283(7) Uani 1 1 d . .
H36A H 1.1815 0.8026 0.7961 0.034 Uiso 1 1 calc R U
H36B H 1.1798 0.7061 0.7784 0.034 Uiso 1 1 calc R U
C37 C 1.1548(3) 0.7178(2) 0.84863(12) 0.0245(7) Uani 1 1 d . .
H37A H 1.2337 0.7168 0.8650 0.029 Uiso 1 1 calc R U
H37B H 1.1260 0.6593 0.8486 0.029 Uiso 1 1 calc R U
C38 C 1.0922(2) 0.7756(2) 0.87751(12) 0.0246(7) Uani 1 1 d . .
H38A H 1.0988 0.7531 0.9110 0.030 Uiso 1 1 calc R U
H38B H 1.1242 0.8333 0.8800 0.030 Uiso 1 1 calc R U
C39 C 0.8530(2) 0.94049(17) 0.87074(10) 0.0160(6) Uani 1 1 d . .
H39 H 0.8067 0.9626 0.8930 0.019 Uiso 1 1 calc R U
C40 C 0.7972(2) 0.97250(18) 0.81987(11) 0.0204(6) Uani 1 1 d . .
H40A H 0.7247 0.9445 0.8091 0.025 Uiso 1 1 calc R U
H40B H 0.8430 0.9579 0.7963 0.025 Uiso 1 1 calc R U
C41 C 0.7813(3) 1.06878(19) 0.82069(12) 0.0270(7) Uani 1 1 d . .
H41A H 0.7469 1.0886 0.7874 0.032 Uiso 1 1 calc R U
H41B H 0.7308 1.0827 0.8424 0.032 Uiso 1 1 calc R U
C42 C 0.8903(3) 1.1148(2) 0.83852(13) 0.0293(7) Uani 1 1 d . .
H42A H 0.8763 1.1763 0.8410 0.035 Uiso 1 1 calc R U
H42B H 0.9374 1.1070 0.8146 0.035 Uiso 1 1 calc R U
C43 C 0.9502(3) 1.08131(19) 0.88824(12) 0.0249(7) Uani 1 1 d . .
H43A H 0.9076 1.0961 0.9131 0.030 Uiso 1 1 calc R U
H43B H 1.0233 1.1087 0.8977 0.030 Uiso 1 1 calc R U
C44 C 0.9650(2) 0.98503(18) 0.88728(11) 0.0196(6) Uani 1 1 d . .
H44A H 1.0012 0.9649 0.9203 0.024 Uiso 1 1 calc R U
H44B H 1.0131 0.9704 0.8646 0.024 Uiso 1 1 calc R U
C45 C 0.8750(2) 0.91122(18) 0.98439(10) 0.0165(6) Uani 1 1 d . .
C46 C 1.0464(2) 0.81004(18) 0.98423(10) 0.0178(6) Uani 1 1 d . .
C47 C 0.6395(2) 0.89288(18) 0.92837(11) 0.0179(6) Uani 1 1 d . .
C48 C 0.5000(2) 0.75529(19) 0.93058(11) 0.0212(6) Uani 1 1 d . .
C49 C 0.6871(2) 0.65752(18) 0.96105(10) 0.0178(6) Uani 1 1 d . .
C50 C 0.7428(2) 0.69524(18) 0.79721(11) 0.0181(6) Uani 1 1 d . .
C51 C 0.6025(2) 0.81676(18) 0.82919(11) 0.0194(6) Uani 1 1 d . .
C52 C 0.5872(3) 0.65124(19) 0.85272(11) 0.0222(6) Uani 1 1 d . .
C53 C 0.4920(3) 0.8441(3) 0.21894(15) 0.0447(10) Uani 1 1 d . .
C54 C 0.5175(3) 0.9316(3) 0.21469(18) 0.0518(11) Uani 1 1 d . .
H54A H 0.4921 0.9641 0.2399 0.078 Uiso 1 1 calc R U
H54B H 0.4805 0.9525 0.1824 0.078 Uiso 1 1 calc R U
H54C H 0.5973 0.9384 0.2189 0.078 Uiso 1 1 calc R U
N1 N 0.89115(19) 0.74450(14) 1.03994(8) 0.0137(5) Uani 1 1 d . .
N2 N 0.84150(19) 0.69038(15) 1.10453(9) 0.0170(5) Uani 1 1 d . .
N3 N 0.89768(19) 0.67221(14) 0.94035(8) 0.0153(5) Uani 1 1 d . .
N4 N 0.8609(2) 0.56618(15) 0.88990(9) 0.0189(5) Uani 1 1 d . .
N5 N 0.4732(4) 0.7753(3) 0.22260(18) 0.0835(16) Uani 1 1 d . .
O1 O 0.78255(18) 0.53454(13) 1.07721(8) 0.0252(5) Uani 1 1 d . .
O2 O 0.96357(18) 0.53185(14) 0.81623(8) 0.0277(5) Uani 1 1 d . .
O3 O 0.86648(17) 0.98233(13) 0.99308(8) 0.0236(5) Uani 1 1 d . .
O4 O 1.13912(17) 0.82119(15) 0.99774(8) 0.0295(5) Uani 1 1 d . .
O5 O 0.62631(17) 0.96122(13) 0.91378(8) 0.0246(5) Uani 1 1 d . .
O6 O 0.40712(18) 0.73983(16) 0.91975(10) 0.0360(6) Uani 1 1 d . .
O7 O 0.70242(18) 0.58616(13) 0.96759(8) 0.0252(5) Uani 1 1 d . .
O8 O 0.75814(19) 0.67191(14) 0.76027(8) 0.0271(5) Uani 1 1 d . .
O9 O 0.53922(18) 0.86695(14) 0.81294(8) 0.0300(5) Uani 1 1 d . .
O10 O 0.5126(2) 0.60761(16) 0.84933(10) 0.0386(6) Uani 1 1 d . .
Os1 Os 0.89194(2) 0.79793(2) 0.96802(2) 0.01238(3) Uani 1 1 d . .
Os2 Os 0.65314(2) 0.77604(2) 0.94941(2) 0.01367(3) Uani 1 1 d . .
Os3 Os 0.70742(2) 0.72983(2) 0.85653(2) 0.01404(3) Uani 1 1 d . .
P1 P 0.67627(6) 0.78925(4) 1.03374(3) 0.01421(14) Uani 1 1 d . .
P2 P 0.86459(6) 0.82441(4) 0.88309(3) 0.01340(14) Uani 1 1 d . .

loop_
_atom_site_aniso_label
_atom_site_aniso_U_11
_atom_site_aniso_U_22
_atom_site_aniso_U_33
_atom_site_aniso_U_23
_atom_site_aniso_U_13
_atom_site_aniso_U_12
C1 0.0176(14) 0.0120(13) 0.0137(14) -0.0009(10) 0.0009(11) -0.0005(10)
C2 0.0171(14) 0.0156(13) 0.0155(14) -0.0002(11) 0.0005(11) 0.0014(11)
C3 0.0211(15) 0.0169(14) 0.0159(15) 0.0031(11) -0.0009(12) 0.0020(11)
C4 0.0216(15) 0.0216(15) 0.0123(14) 0.0077(11) 0.0017(11) -0.0007(11)
C5 0.0232(16) 0.0235(16) 0.0211(16) 0.0043(12) -0.0009(13) 0.0008(12)
C6 0.0266(17) 0.0281(17) 0.0275(19) 0.0074(14) 0.0002(14) -0.0085(13)
C7 0.0289(18) 0.041(2) 0.0274(19) 0.0121(15) 0.0075(15) -0.0063(15)
C8 0.0325(18) 0.041(2) 0.0174(16) 0.0033(14) 0.0072(14) 0.0008(15)
C9 0.0308(17) 0.0205(15) 0.0160(15) 0.0020(12) 0.0037(13) 0.0015(12)
C10 0.047(2) 0.0191(16) 0.0310(19) -0.0022(14) 0.0000(16) -0.0039(14)
C11 0.0158(14) 0.0233(15) 0.0150(14) 0.0000(11) 0.0042(11) -0.0024(11)
C12 0.0190(15) 0.0240(15) 0.0216(16) -0.0011(12) 0.0054(12) -0.0008(12)
C13 0.0192(15) 0.0382(19) 0.0259(18) 0.0011(14) 0.0088(13) 0.0022(13)
C14 0.0204(16) 0.0373(19) 0.0320(19) 0.0058(15) 0.0075(14) -0.0058(14)
C15 0.0269(17) 0.0302(17) 0.0264(18) 0.0045(14) 0.0072(14) -0.0082(13)
C16 0.0202(15) 0.0221(15) 0.0202(16) 0.0007(12) 0.0037(12) -0.0020(12)
C17 0.0176(14) 0.0160(14) 0.0155(14) -0.0025(11) 0.0033(11) -0.0007(11)
C18 0.0312(17) 0.0185(15) 0.0183(16) -0.0033(12) 0.0037(13) 0.0018(12)
C19 0.044(2) 0.0173(15) 0.0274(18) -0.0022(13) 0.0117(15) 0.0019(13)
C20 0.0351(19) 0.0237(16) 0.0287(19) -0.0100(14) 0.0103(15) -0.0032(14)
C21 0.0231(16) 0.0337(18) 0.0179(16) -0.0080(13) 0.0051(13) -0.0060(13)
C22 0.0242(16) 0.0221(15) 0.0151(15) -0.0028(12) 0.0034(12) -0.0026(12)
C23 0.0199(14) 0.0151(13) 0.0113(13) 0.0010(10) 0.0060(11) -0.0024(11)
C24 0.0214(15) 0.0193(14) 0.0180(15) 0.0010(12) 0.0021(12) 0.0061(11)
C25 0.0305(17) 0.0166(14) 0.0219(16) 0.0010(12) 0.0037(13) 0.0080(12)
C26 0.0296(16) 0.0143(14) 0.0157(15) -0.0016(11) 0.0044(13) -0.0005(11)
C27 0.0275(16) 0.0172(14) 0.0191(16) -0.0014(11) 0.0045(13) -0.0006(12)
C28 0.0335(18) 0.0231(16) 0.0199(16) -0.0057(12) 0.0077(14) 0.0022(13)
C29 0.0378(19) 0.0254(17) 0.0280(19) -0.0105(14) 0.0066(15) -0.0057(14)
C30 0.0352(19) 0.0294(18) 0.037(2) -0.0079(15) 0.0119(16) -0.0109(15)
C31 0.0341(18) 0.0222(16) 0.0229(17) -0.0036(13) 0.0137(14) -0.0016(13)
C32 0.0326(19) 0.038(2) 0.0279(19) -0.0085(15) 0.0130(15) -0.0019(15)
C33 0.0192(14) 0.0210(15) 0.0137(14) 0.0016(11) 0.0027(11) 0.0001(11)
C34 0.0227(15) 0.0235(15) 0.0149(15) 0.0029(12) 0.0055(12) 0.0001(12)
C35 0.0328(18) 0.0301(17) 0.0177(16) 0.0017(13) 0.0088(14) 0.0037(14)
C36 0.0296(18) 0.0290(17) 0.0304(19) 0.0032(14) 0.0157(15) 0.0042(14)
C37 0.0198(15) 0.0268(16) 0.0267(17) 0.0017(13) 0.0049(13) 0.0034(12)
C38 0.0215(16) 0.0297(17) 0.0215(16) 0.0019(13) 0.0022(13) 0.0002(12)
C39 0.0200(14) 0.0139(13) 0.0135(14) 0.0004(11) 0.0020(11) -0.0007(11)
C40 0.0229(15) 0.0179(14) 0.0175(15) 0.0010(11) -0.0022(12) -0.0019(11)
C41 0.0327(18) 0.0210(16) 0.0238(17) 0.0056(13) -0.0013(14) 0.0030(13)
C42 0.0381(19) 0.0160(15) 0.0331(19) 0.0027(13) 0.0060(15) -0.0040(13)
C43 0.0297(17) 0.0197(15) 0.0238(17) -0.0009(12) 0.0025(14) -0.0072(12)
C44 0.0217(15) 0.0190(14) 0.0168(15) 0.0020(11) 0.0011(12) -0.0035(11)
C45 0.0153(14) 0.0205(15) 0.0132(14) 0.0018(11) 0.0021(11) -0.0020(11)
C46 0.0215(15) 0.0181(14) 0.0141(14) 0.0012(11) 0.0042(12) -0.0001(11)
C47 0.0137(14) 0.0230(15) 0.0174(15) -0.0036(12) 0.0041(11) -0.0005(11)
C48 0.0234(16) 0.0200(15) 0.0193(16) -0.0008(12) 0.0029(12) 0.0010(12)
C49 0.0210(15) 0.0217(15) 0.0114(14) -0.0018(11) 0.0050(11) -0.0044(11)
C50 0.0226(15) 0.0164(14) 0.0143(15) 0.0019(11) 0.0017(12) -0.0044(11)
C51 0.0214(15) 0.0208(15) 0.0149(15) -0.0029(11) 0.0017(12) -0.0048(12)
C52 0.0275(16) 0.0222(15) 0.0166(15) -0.0035(12) 0.0040(13) -0.0035(13)
C53 0.043(2) 0.039(2) 0.043(2) 0.0055(18) -0.0092(18) 0.0030(18)
C54 0.046(2) 0.038(2) 0.076(3) 0.007(2) 0.023(2) 0.0016(18)
N1 0.0174(12) 0.0122(11) 0.0111(11) 0.0003(9) 0.0022(9) 0.0004(9)
N2 0.0206(12) 0.0168(12) 0.0135(12) 0.0022(9) 0.0031(10) 0.0000(9)
N3 0.0198(12) 0.0149(11) 0.0117(12) -0.0005(9) 0.0045(9) -0.0003(9)
N4 0.0277(14) 0.0137(12) 0.0157(13) -0.0026(9) 0.0059(10) 0.0002(10)
N5 0.088(3) 0.043(2) 0.091(4) 0.011(2) -0.041(3) -0.011(2)
O1 0.0349(13) 0.0199(11) 0.0217(12) -0.0030(9) 0.0082(10) -0.0031(9)
O2 0.0276(12) 0.0319(12) 0.0263(13) -0.0102(10) 0.0114(10) -0.0062(10)
O3 0.0314(12) 0.0171(11) 0.0230(12) -0.0033(9) 0.0075(10) -0.0010(9)
O4 0.0187(11) 0.0347(13) 0.0318(13) -0.0009(10) -0.0013(10) -0.0024(9)
O5 0.0275(12) 0.0196(11) 0.0267(12) 0.0035(9) 0.0060(10) 0.0034(9)
O6 0.0193(12) 0.0402(14) 0.0446(16) -0.0040(12) -0.0020(11) -0.0042(10)
O7 0.0353(13) 0.0176(11) 0.0257(12) 0.0013(9) 0.0134(10) -0.0003(9)
O8 0.0361(13) 0.0293(12) 0.0172(12) -0.0033(9) 0.0085(10) -0.0016(10)
O9 0.0275(12) 0.0299(12) 0.0288(13) 0.0040(10) -0.0023(10) 0.0077(10)
O10 0.0344(14) 0.0366(14) 0.0457(16) -0.0085(12) 0.0102(12) -0.0178(11)
Os1 0.01440(5) 0.01222(5) 0.01015(5) -0.00001(4) 0.00188(4) -0.00097(4)
Os2 0.01471(5) 0.01447(5) 0.01137(5) -0.00032(4) 0.00179(4) -0.00018(4)
Os3 0.01706(6) 0.01363(5) 0.01075(5) -0.00084(4) 0.00153(4) -0.00242(4)
P1 0.0147(3) 0.0156(3) 0.0124(3) -0.0002(3) 0.0029(3) -0.0002(3)
P2 0.0155(3) 0.0130(3) 0.0112(3) 0.0003(3) 0.0018(3) -0.0015(3)

loop_
_atom_type_symbol
_atom_type_description
_atom_type_scat_dispersion_real
_atom_type_scat_dispersion_imag
_atom_type_scat_source
C C 0.0033 0.0016 'International Tables Vol C Tables 4.2.6.8 and 6.1.1.4'
H H 0.0000 0.0000 'International Tables Vol C Tables 4.2.6.8 and 6.1.1.4'
N N 0.0061 0.0033 'International Tables Vol C Tables 4.2.6.8 and 6.1.1.4'
O O 0.0106 0.0060 'International Tables Vol C Tables 4.2.6.8 and 6.1.1.4'
P P 0.1023 0.0942 'International Tables Vol C Tables 4.2.6.8 and 6.1.1.4'
Os Os -1.2165 7.6030 'International Tables Vol C Tables 4.2.6.8 and 6.1.1.4'

loop_
_geom_angle_atom_site_label_1
_geom_angle_atom_site_label_2
_geom_angle_atom_site_label_3
_geom_angle
N1 C1 N2 108.9(2)
N1 C1 P1 117.3(2)
N2 C1 P1 133.0(2)
C3 C2 N1 109.0(3)
C3 C2 H2 125.5
N1 C2 H2 125.5
C2 C3 N2 107.1(2)
C2 C3 H3 126.5
N2 C3 H3 126.5
C9 C4 C5 120.6(3)
C9 C4 N2 123.1(3)
C5 C4 N2 116.3(3)
O1 C5 C6 125.5(3)
O1 C5 C4 115.7(3)
C6 C5 C4 118.8(3)
C7 C6 C5 119.9(3)
C7 C6 H6 120.1
C5 C6 H6 120.1
C6 C7 C8 121.2(3)
C6 C7 H7 119.4
C8 C7 H7 119.4
C9 C8 C7 119.5(3)
C9 C8 H8 120.2
C7 C8 H8 120.2
C4 C9 C8 120.1(3)
C4 C9 H9 120.0
C8 C9 H9 120.0
O1 C10 H10A 109.5
O1 C10 H10B 109.5
H10A C10 H10B 109.5
O1 C10 H10C 109.5
H10A C10 H10C 109.5
H10B C10 H10C 109.5
C16 C11 C12 109.8(2)
C16 C11 P1 112.4(2)
C12 C11 P1 111.3(2)
C16 C11 H11 107.7
C12 C11 H11 107.7
P1 C11 H11 107.7
C13 C12 C11 111.7(3)
C13 C12 H12A 109.3
C11 C12 H12A 109.3
C13 C12 H12B 109.3
C11 C12 H12B 109.3
H12A C12 H12B 107.9
C14 C13 C12 111.5(3)
C14 C13 H13A 109.3
C12 C13 H13A 109.3
C14 C13 H13B 109.3
C12 C13 H13B 109.3
H13A C13 H13B 108.0
C13 C14 C15 110.4(3)
C13 C14 H14A 109.6
C15 C14 H14A 109.6
C13 C14 H14B 109.6
C15 C14 H14B 109.6
H14A C14 H14B 108.1
C16 C15 C14 111.0(3)
C16 C15 H15A 109.4
C14 C15 H15A 109.4
C16 C15 H15B 109.4
C14 C15 H15B 109.4
H15A C15 H15B 108.0
C15 C16 C11 111.5(3)
C15 C16 H16A 109.3
C11 C16 H16A 109.3
C15 C16 H16B 109.3
C11 C16 H16B 109.3
H16A C16 H16B 108.0
C22 C17 C18 112.0(2)
C22 C17 P1 113.6(2)
C18 C17 P1 113.86(19)
C22 C17 H17 105.5
C18 C17 H17 105.5
P1 C17 H17 105.5
C19 C18 C17 110.4(2)
C19 C18 H18A 109.6
C17 C18 H18A 109.6
C19 C18 H18B 109.6
C17 C18 H18B 109.6
H18A C18 H18B 108.1
C20 C19 C18 111.6(3)
C20 C19 H19A 109.3
C18 C19 H19A 109.3
C20 C19 H19B 109.3
C18 C19 H19B 109.3
H19A C19 H19B 108.0
C19 C20 C21 110.5(3)
C19 C20 H20A 109.5
C21 C20 H20A 109.5
C19 C20 H20B 109.5
C21 C20 H20B 109.5
H20A C20 H20B 108.1
C20 C21 C22 111.5(3)
C20 C21 H21A 109.3
C22 C21 H21A 109.3
C20 C21 H21B 109.3
C22 C21 H21B 109.3
H21A C21 H21B 108.0
C21 C22 C17 111.7(2)
C21 C22 H22A 109.3
C17 C22 H22A 109.3
C21 C22 H22B 109.3
C17 C22 H22B 109.3
H22A C22 H22B 107.9
N3 C23 N4 105.9(2)
N3 C23 Os3 122.35(19)
N4 C23 Os3 131.6(2)
C25 C24 N3 108.9(3)
C25 C24 H24 125.6
N3 C24 H24 125.6
C24 C25 N4 106.3(3)
C24 C25 H25 126.9
N4 C25 H25 126.9
C31 C26 C27 120.3(3)
C31 C26 N4 120.0(3)
C27 C26 N4 119.7(3)
O2 C27 C28 125.0(3)
O2 C27 C26 116.0(3)
C28 C27 C26 119.0(3)
C27 C28 C29 120.1(3)
C27 C28 H28 119.9
C29 C28 H28 119.9
C30 C29 C28 120.9(3)
C30 C29 H29 119.5
C28 C29 H29 119.5
C29 C30 C31 119.1(3)
C29 C30 H30 120.5
C31 C30 H30 120.5
C26 C31 C30 120.6(3)
C26 C31 H31 119.7
C30 C31 H31 119.7
O2 C32 H32A 109.5
O2 C32 H32B 109.5
H32A C32 H32B 109.5
O2 C32 H32C 109.5
H32A C32 H32C 109.5
H32B C32 H32C 109.5
C38 C33 C34 109.7(2)
C38 C33 P2 120.7(2)
C34 C33 P2 112.97(19)
C38 C33 H33 103.8
C34 C33 H33 103.8
P2 C33 H33 103.8
C35 C34 C33 110.8(2)
C35 C34 H34A 109.5
C33 C34 H34A 109.5
C35 C34 H34B 109.5
C33 C34 H34B 109.5
H34A C34 H34B 108.1
C36 C35 C34 110.8(3)
C36 C35 H35A 109.5
C34 C35 H35A 109.5
C36 C35 H35B 109.5
C34 C35 H35B 109.5
H35A C35 H35B 108.1
C35 C36 C37 112.0(3)
C35 C36 H36A 109.2
C37 C36 H36A 109.2
C35 C36 H36B 109.2
C37 C36 H36B 109.2
H36A C36 H36B 107.9
C36 C37 C38 112.1(3)
C36 C37 H37A 109.2
C38 C37 H37A 109.2
C36 C37 H37B 109.2
C38 C37 H37B 109.2
H37A C37 H37B 107.9
C33 C38 C37 109.1(3)
C33 C38 H38A 109.9
C37 C38 H38A 109.9
C33 C38 H38B 109.9
C37 C38 H38B 109.9
H38A C38 H38B 108.3
C40 C39 C44 109.2(2)
C40 C39 P2 119.90(19)
C44 C39 P2 111.36(19)
C40 C39 H39 105.0
C44 C39 H39 105.0
P2 C39 H39 105.0
C39 C40 C41 110.3(2)
C39 C40 H40A 109.6
C41 C40 H40A 109.6
C39 C40 H40B 109.6
C41 C40 H40B 109.6
H40A C40 H40B 108.1
C42 C41 C40 111.7(3)
C42 C41 H41A 109.3
C40 C41 H41A 109.3
C42 C41 H41B 109.3
C40 C41 H41B 109.3
H41A C41 H41B 107.9
C41 C42 C43 111.0(3)
C41 C42 H42A 109.4
C43 C42 H42A 109.4
C41 C42 H42B 109.4
C43 C42 H42B 109.4
H42A C42 H42B 108.0
C42 C43 C44 111.4(3)
C42 C43 H43A 109.3
C44 C43 H43A 109.3
C42 C43 H43B 109.3
C44 C43 H43B 109.3
H43A C43 H43B 108.0
C43 C44 C39 110.7(2)
C43 C44 H44A 109.5
C39 C44 H44A 109.5
C43 C44 H44B 109.5
C39 C44 H44B 109.5
H44A C44 H44B 108.1
O3 C45 Os1 177.3(3)
O4 C46 Os1 173.9(3)
O5 C47 Os2 176.1(3)
O6 C48 Os2 177.6(3)
O7 C49 Os2 177.0(3)
O8 C50 Os3 175.8(3)
O9 C51 Os3 178.8(3)
O10 C52 Os3 176.7(3)
N5 C53 C54 179.2(5)
C53 C54 H54A 109.5
C53 C54 H54B 109.5
H54A C54 H54B 109.5
C53 C54 H54C 109.5
H54A C54 H54C 109.5
H54B C54 H54C 109.5
C1 N1 C2 107.5(2)
C1 N1 Os1 128.58(18)
C2 N1 Os1 123.74(19)
C3 N2 C1 107.5(2)
C3 N2 C4 120.4(2)
C1 N2 C4 129.3(2)
C23 N3 C24 108.9(2)
C23 N3 Os1 121.52(18)
C24 N3 Os1 129.42(19)
C23 N4 C25 110.0(2)
C23 N4 C26 127.1(2)
C25 N4 C26 122.8(2)
C5 O1 C10 118.2(3)
C27 O2 C32 116.6(2)
C45 Os1 C46 90.41(12)
C45 Os1 N3 172.56(10)
C46 Os1 N3 93.96(11)
C45 Os1 N1 96.82(10)
C46 Os1 N1 91.42(11)
N3 Os1 N1 89.10(8)
C45 Os1 P2 94.54(9)
C46 Os1 P2 98.11(9)
N3 Os1 P2 78.90(6)
N1 Os1 P2 165.11(6)
C45 Os1 Os2 89.57(9)
C46 Os1 Os2 176.31(9)
N3 Os1 Os2 86.46(6)
N1 Os1 Os2 84.92(6)
P2 Os1 Os2 85.566(18)
C48 Os2 C49 92.84(13)
C48 Os2 C47 93.64(12)
C49 Os2 C47 168.00(12)
C48 Os2 P1 101.19(10)
C49 Os2 P1 86.59(9)
C47 Os2 P1 102.01(9)
C48 Os2 Os3 96.97(9)
C49 Os2 Os3 79.90(8)
C47 Os2 Os3 89.29(9)
P1 Os2 Os3 157.843(19)
C48 Os2 Os1 173.30(9)
C49 Os2 Os1 84.71(9)
C47 Os2 Os1 87.73(8)
P1 Os2 Os1 84.911(18)
Os3 Os2 Os1 76.473(5)
C50 Os3 C52 95.26(13)
C50 Os3 C51 97.00(12)
C52 Os3 C51 89.18(13)
C50 Os3 C23 91.96(11)
C52 Os3 C23 95.02(12)
C51 Os3 C23 169.72(11)
C50 Os3 P2 96.93(9)
C52 Os3 P2 165.78(9)
C51 Os3 P2 96.57(9)
C23 Os3 P2 77.29(7)
C50 Os3 Os2 177.67(8)
C52 Os3 Os2 83.30(9)
C51 Os3 Os2 84.83(9)
C23 Os3 Os2 86.35(7)
P2 Os3 Os2 84.278(18)
C1 P1 C11 106.14(13)
C1 P1 C17 97.86(12)
C11 P1 C17 105.15(13)
C1 P1 Os2 106.40(9)
C11 P1 Os2 116.78(9)
C17 P1 Os2 121.88(9)
C39 P2 C33 108.50(13)
C39 P2 Os1 110.40(9)
C33 P2 Os1 116.22(9)
C39 P2 Os3 121.26(9)
C33 P2 Os3 103.03(9)
Os1 P2 Os3 97.45(3)

loop_
_geom_bond_atom_site_label_1
_geom_bond_atom_site_label_2
_geom_bond_distance
C1 N1 1.333(4)
C1 N2 1.381(3)
C1 P1 1.853(3)
C2 C3 1.354(4)
C2 N1 1.384(3)
C2 H2 0.9500
C3 N2 1.378(4)
C3 H3 0.9500
C4 C9 1.379(4)
C4 C5 1.404(4)
C4 N2 1.441(4)
C5 O1 1.361(4)
C5 C6 1.395(4)
C6 C7 1.374(5)
C6 H6 0.9500
C7 C8 1.386(5)
C7 H7 0.9500
C8 C9 1.380(4)
C8 H8 0.9500
C9 H9 0.9500
C10 O1 1.429(4)
C10 H10A 0.9800
C10 H10B 0.9800
C10 H10C 0.9800
C11 C16 1.536(4)
C11 C12 1.544(4)
C11 P1 1.860(3)
C11 H11 1.0000
C12 C13 1.521(4)
C12 H12A 0.9900
C12 H12B 0.9900
C13 C14 1.516(5)
C13 H13A 0.9900
C13 H13B 0.9900
C14 C15 1.533(5)
C14 H14A 0.9900
C14 H14B 0.9900
C15 C16 1.525(4)
C15 H15A 0.9900
C15 H15B 0.9900
C16 H16A 0.9900
C16 H16B 0.9900
C17 C22 1.535(4)
C17 C18 1.536(4)
C17 P1 1.872(3)
C17 H17 1.0000
C18 C19 1.531(4)
C18 H18A 0.9900
C18 H18B 0.9900
C19 C20 1.522(5)
C19 H19A 0.9900
C19 H19B 0.9900
C20 C21 1.524(5)
C20 H20A 0.9900
C20 H20B 0.9900
C21 C22 1.530(4)
C21 H21A 0.9900
C21 H21B 0.9900
C22 H22A 0.9900
C22 H22B 0.9900
C23 N3 1.351(3)
C23 N4 1.373(4)
C23 Os3 2.147(3)
C24 C25 1.340(4)
C24 N3 1.384(3)
C24 H24 0.9500
C25 N4 1.379(4)
C25 H25 0.9500
C26 C31 1.381(4)
C26 C27 1.399(4)
C26 N4 1.439(4)
C27 O2 1.366(4)
C27 C28 1.389(4)
C28 C29 1.390(5)
C28 H28 0.9500
C29 C30 1.376(5)
C29 H29 0.9500
C30 C31 1.392(4)
C30 H30 0.9500
C31 H31 0.9500
C32 O2 1.426(4)
C32 H32A 0.9800
C32 H32B 0.9800
C32 H32C 0.9800
C33 C38 1.518(4)
C33 C34 1.539(4)
C33 P2 1.894(3)
C33 H33 1.0000
C34 C35 1.533(4)
C34 H34A 0.9900
C34 H34B 0.9900
C35 C36 1.514(5)
C35 H35A 0.9900
C35 H35B 0.9900
C36 C37 1.519(5)
C36 H36A 0.9900
C36 H36B 0.9900
C37 C38 1.539(4)
C37 H37A 0.9900
C37 H37B 0.9900
C38 H38A 0.9900
C38 H38B 0.9900
C39 C40 1.531(4)
C39 C44 1.539(4)
C39 P2 1.864(3)
C39 H39 1.0000
C40 C41 1.533(4)
C40 H40A 0.9900
C40 H40B 0.9900
C41 C42 1.524(4)
C41 H41A 0.9900
C41 H41B 0.9900
C42 C43 1.526(4)
C42 H42A 0.9900
C42 H42B 0.9900
C43 C44 1.531(4)
C43 H43A 0.9900
C43 H43B 0.9900
C44 H44A 0.9900
C44 H44B 0.9900
C45 O3 1.158(3)
C45 Os1 1.869(3)
C46 O4 1.147(3)
C46 Os1 1.886(3)
C47 O5 1.152(3)
C47 Os2 1.932(3)
C48 O6 1.156(4)
C48 Os2 1.892(3)
C49 O7 1.150(3)
C49 Os2 1.929(3)
C50 O8 1.154(4)
C50 Os3 1.891(3)
C51 O9 1.140(4)
C51 Os3 1.933(3)
C52 O10 1.143(4)
C52 Os3 1.927(3)
C53 N5 1.121(5)
C53 C54 1.428(6)
C54 H54A 0.9800
C54 H54B 0.9800
C54 H54C 0.9800
N1 Os1 2.188(2)
N3 Os1 2.137(2)
Os1 P2 2.3690(7)
Os1 Os2 2.9232(3)
Os2 P1 2.3289(8)
Os2 Os3 2.9218(2)
Os3 P2 2.4440(7)

loop_
_geom_torsion_atom_site_label_1
_geom_torsion_atom_site_label_2
_geom_torsion_atom_site_label_3
_geom_torsion_atom_site_label_4
_geom_torsion
N1 C2 C3 N2 -1.8(3)
C9 C4 C5 O1 -179.2(3)
N2 C4 C5 O1 -2.4(4)
C9 C4 C5 C6 1.5(4)
N2 C4 C5 C6 178.3(3)
O1 C5 C6 C7 -180.0(3)
C4 C5 C6 C7 -0.7(5)
C5 C6 C7 C8 0.0(5)
C6 C7 C8 C9 0.0(5)
C5 C4 C9 C8 -1.6(5)
N2 C4 C9 C8 -178.1(3)
C7 C8 C9 C4 0.8(5)
C16 C11 C12 C13 54.8(3)
P1 C11 C12 C13 179.9(2)
C11 C12 C13 C14 -56.2(3)
C12 C13 C14 C15 56.5(4)
C13 C14 C15 C16 -56.8(4)
C14 C15 C16 C11 56.9(3)
C12 C11 C16 C15 -55.2(3)
P1 C11 C16 C15 -179.7(2)
C22 C17 C18 C19 53.7(3)
P1 C17 C18 C19 -175.7(2)
C17 C18 C19 C20 -56.4(4)
C18 C19 C20 C21 57.9(4)
C19 C20 C21 C22 -56.3(4)
C20 C21 C22 C17 54.0(3)
C18 C17 C22 C21 -52.9(3)
P1 C17 C22 C21 176.3(2)
N3 C24 C25 N4 0.0(4)
C31 C26 C27 O2 -178.9(3)
N4 C26 C27 O2 -2.3(4)
C31 C26 C27 C28 0.4(5)
N4 C26 C27 C28 177.0(3)
O2 C27 C28 C29 178.5(3)
C26 C27 C28 C29 -0.8(5)
C27 C28 C29 C30 0.7(5)
C28 C29 C30 C31 -0.2(5)
C27 C26 C31 C30 0.1(5)
N4 C26 C31 C30 -176.5(3)
C29 C30 C31 C26 -0.2(5)
C38 C33 C34 C35 59.8(3)
P2 C33 C34 C35 -162.5(2)
C33 C34 C35 C36 -55.9(3)
C34 C35 C36 C37 53.1(4)
C35 C36 C37 C38 -54.4(4)
C34 C33 C38 C37 -59.4(3)
P2 C33 C38 C37 166.7(2)
C36 C37 C38 C33 57.2(3)
C44 C39 C40 C41 -58.7(3)
P2 C39 C40 C41 171.1(2)
C39 C40 C41 C42 57.5(4)
C40 C41 C42 C43 -54.7(4)
C41 C42 C43 C44 54.3(4)
C42 C43 C44 C39 -56.8(4)
C40 C39 C44 C43 58.7(3)
P2 C39 C44 C43 -166.7(2)
N2 C1 N1 C2 -0.8(3)
P1 C1 N1 C2 170.30(19)
N2 C1 N1 Os1 174.44(17)
P1 C1 N1 Os1 -14.4(3)
C3 C2 N1 C1 1.6(3)
C3 C2 N1 Os1 -173.92(18)
C2 C3 N2 C1 1.2(3)
C2 C3 N2 C4 164.0(2)
N1 C1 N2 C3 -0.2(3)
P1 C1 N2 C3 -169.5(2)
N1 C1 N2 C4 -160.9(3)
P1 C1 N2 C4 29.8(4)
C9 C4 N2 C3 100.3(3)
C5 C4 N2 C3 -76.4(3)
C9 C4 N2 C1 -101.2(4)
C5 C4 N2 C1 82.2(4)
N4 C23 N3 C24 0.0(3)
Os3 C23 N3 C24 -176.8(2)
N4 C23 N3 Os1 175.65(17)
Os3 C23 N3 Os1 -1.2(3)
C25 C24 N3 C23 0.0(3)
C25 C24 N3 Os1 -175.2(2)
N3 C23 N4 C25 0.0(3)
Os3 C23 N4 C25 176.4(2)
N3 C23 N4 C26 177.1(3)
Os3 C23 N4 C26 -6.5(4)
C24 C25 N4 C23 0.0(4)
C24 C25 N4 C26 -177.3(3)
C31 C26 N4 C23 -74.0(4)
C27 C26 N4 C23 109.4(3)
C31 C26 N4 C25 102.8(4)
C27 C26 N4 C25 -73.8(4)
C6 C5 O1 C10 7.8(4)
C4 C5 O1 C10 -171.5(3)
C28 C27 O2 C32 -0.4(4)
C26 C27 O2 C32 178.9(3)
N1 C1 P1 C11 167.0(2)
N2 C1 P1 C11 -24.5(3)
N1 C1 P1 C17 -84.7(2)
N2 C1 P1 C17 83.8(3)
N1 C1 P1 Os2 41.9(2)
N2 C1 P1 Os2 -149.6(2)
C16 C11 P1 C1 -74.2(2)
C12 C11 P1 C1 162.2(2)
C16 C11 P1 C17 -177.2(2)
C12 C11 P1 C17 59.1(2)
C16 C11 P1 Os2 44.2(2)
C12 C11 P1 Os2 -79.4(2)
C22 C17 P1 C1 -68.3(2)
C18 C17 P1 C1 161.8(2)
C22 C17 P1 C11 40.9(2)
C18 C17 P1 C11 -89.0(2)
C22 C17 P1 Os2 176.77(16)
C18 C17 P1 Os2 46.9(2)
C40 C39 P2 C33 72.6(3)
C44 C39 P2 C33 -56.6(2)
C40 C39 P2 Os1 -159.0(2)
C44 C39 P2 Os1 71.8(2)
C40 C39 P2 Os3 -46.2(3)
C44 C39 P2 Os3 -175.39(16)
C38 C33 P2 C39 89.4(2)
C34 C33 P2 C39 -43.2(2)
C38 C33 P2 Os1 -35.6(3)
C34 C33 P2 Os1 -168.22(17)
C38 C33 P2 Os3 -140.8(2)
C34 C33 P2 Os3 86.6(2)
